data_4510549
loop_
_publ_author_name
'Bertolotti, Federica'
'Maspero, Angelo'
'Cervellino, Antonio'
'Guagliardi, Antonietta'
'Masciocchi, Norberto'

_publ_section_title
;
 Bending by Faulting: A Multiple Scale Study of Copper and Silver
 Nitropyrazolates
;
_journal_issue 6
_journal_name_full 'Crystal Growth &amp; Design'
_journal_page_first 2913
_journal_paper_doi 10.1021/cg500108g
_journal_volume 14
_journal_year 2014
_chemical_formula_iupac 'copper(i) 4-nitropyrazolate'
_chemical_formula_moiety 'C9 H6 Cu3 N9 O6'
_chemical_formula_structural 'C9 H6 Cu3 N9 O6'
_chemical_formula_sum 'C9 H6 Cu3 N9 O6'
_chemical_formula_weight 526.84
_chemical_name_common Cunpz
_chemical_name_systematic 'Trimeric copper(I) 4-nitropyrazolate'
_space_group_crystal_system monoclinic
_space_group_IT_number 5
_space_group_name_Hall 'C 2y'
_space_group_name_H-M_alt 'C 1 2 1'
_cell_angle_alpha 90
_cell_angle_beta 104.545(29)
_cell_angle_gamma 90
_cell_formula_units_Z 2
_cell_length_a 19.8406(49)
_cell_length_b 11.4434(18)
_cell_length_c 3.53756(99)
_cell_measurement_temperature 298
_cell_volume 777.4(3)
_computing_cell_refinement 'TOPAS, Bruker AXS 2005, Karlsruhe, Germany'
_computing_data_collection 'local @ SLS'
_computing_data_reduction 'local @ SLS'
_computing_molecular_graphics 'SCHAKAL, E.Keller, Chemie uns. Zeit 1980,14,56'
_computing_publication_material 'TOPAS, Bruker AXS 2005, Karlsruhe, Germany'
_computing_structure_refinement 'TOPAS, Bruker AXS 2005, Karlsruhe, Germany'
_computing_structure_solution 'TOPAS, Bruker AXS 2005, Karlsruhe, Germany'
_diffrn_ambient_temperature 298
_diffrn_detector_type 'MYTHEN linear PSD'
_diffrn_measurement_device_type goniometer
_diffrn_radiation_monochromator 'Silicon channel cut'
_diffrn_radiation_wavelength 0.7752761
_diffrn_source_type synchrotron
_exptl_absorpt_coefficient_mu 5.54
_exptl_crystal_density_diffrn 2.251
_exptl_crystal_density_method 'not measured'
_exptl_crystal_F_000 516
_pd_char_colour white
_pd_instr_location
; 
Paul Scherrer Institut - SLS Synchrotron
;
_pd_meas_2theta_range_inc 0.0036
_pd_meas_2theta_range_max 122.882
_pd_meas_2theta_range_min 1.094
_pd_meas_number_of_points 33831
_pd_meas_scan_method step
_pd_proc_2theta_range_inc 0.0036
_pd_proc_2theta_range_max 40
_pd_proc_2theta_range_min 4
_pd_proc_ls_background_function 'Chebychev polynomial'
_pd_proc_ls_profile_function 'fundamental parameters approach'
_pd_proc_ls_prof_R_factor 0.036
_pd_proc_ls_prof_wR_expected 0.003
_pd_proc_ls_prof_wR_factor 0.044
_pd_spec_mounting
;
packed powder glass capillary
;
_pd_spec_mount_mode transmission
_pd_spec_shape cylinder
_pd_spec_size_axial 10
_pd_spec_size_equat 0.3
_refine_ls_extinction_method none
_refine_ls_hydrogen_treatment constr
_refine_ls_matrix_type fullcycle
_refine_ls_number_parameters 39
_refine_ls_number_restraints 0
_refine_ls_shift/su_max .01
_refine_ls_structure_factor_coef Inet
_refine_ls_weighting_scheme sigma
_cod_data_source_file cg500108g_si_002.cif
_cod_data_source_block Compound_1
_cod_depositor_comments
;
 Updating space group information.

 Antanas Vaitks,
 2018-07-15

 Adding full bibliography for 4510548--4510549.cif.
;
_cod_original_cell_volume 777.44(33)
_cod_database_code 4510549

loop_
_space_group_symop_id
_space_group_symop_operation_xyz
1 x,y,z
2 -x,y,-z
3 x+1/2,y+1/2,z
4 -x+1/2,y+1/2,-z

loop_
_atom_site_label
_atom_site_type_symbol
_atom_site_symmetry_multiplicity
_atom_site_fract_x
_atom_site_fract_y
_atom_site_fract_z
_atom_site_occupancy
_atom_site_B_iso_or_equiv
Cu1 Cu 2 0 0 0 1 1.039(88)
N1 N 4 0.09112253 0.0001305643 0.2979755 1 1.039(88)
N2 N 4 0.1242492 0.1023951 0.4222402 1 1.039(88)
C1 C 4 0.1898693 0.07664136 0.6327908 1 1.039(88)
C2 C 4 0.197298 -0.04153993 0.6386537 1 1.039(88)
C3 C 4 0.1362692 -0.08882621 0.4317264 1 1.039(88)
N3 N 4 0.2593853 -0.1058377 0.8316423 1 1.039(88)
O1 O 4 0.3125151 -0.05215183 1.013739 1 1.039(88)
O2 O 4 0.2597789 -0.2149528 0.815915 1 1.039(88)
H1 H 4 0.2244468 0.1315622 0.7544173 1 1.039(88)
H3 H 4 0.126832 -0.1697825 0.3882447 1 1.039(88)
Cu2 Cu 4 0.07896933 0.2437846 0.2962297 1 1.039(88)
N4 N 4 0.02973621 0.3771451 0.1462376 1 1.039(88)
C4 C 4 0.04811421 0.4901739 0.2366173 1 1.039(88)
C5 C 2 0 0.5600296 0 1 1.039(88)
N5 N 2 0 0.68674 0 1 1.039(88)
O3 O 4 -0.04733882 0.7413565 -0.2328041 1 1.039(88)
H4 H 4 0.08762418 0.5158276 0.4309205 1 1.039(88)

loop_
_atom_type_symbol
_atom_type_description
_atom_type_scat_source
C C 'International Tables for Crystallography (Vol. IV)'
H H 'International Tables for Crystallography (Vol. IV)'
Cu Cu 'International Tables for Crystallography (Vol. IV)'
N N 'International Tables for Crystallography (Vol. IV)'
O O 'International Tables for Crystallography (Vol. IV)'

loop_
_diffrn_radiation_type
synchrotron
